data_4518957
loop_
_publ_author_name
'Guo, Hongyu'
'Zhang, Sheng'
'Yu, Xiaoqiang'
'Feng, Xiujuan'
'Yamamoto, Yoshinori'
'Bao, Ming'

_publ_section_title
;
 [3 + 2] Cycloaddition of \a-Aryl-\a-diazoacetates with Terminal Alkynes
 via the Cooperative Catalysis of Palladium and Acid
;
_journal_name_full 'ACS Catalysis'
_journal_page_first 10789
_journal_page_last 10795
_journal_paper_doi 10.1021/acscatal.1c02533
_journal_year 2021
_chemical_formula_moiety 'C18 H13 N O3'
_chemical_formula_sum 'C18 H13 N O3'
_chemical_formula_weight 291.29
_space_group_crystal_system monoclinic
_space_group_IT_number 15
_space_group_name_Hall '-C 2yc'
_space_group_name_H-M_alt 'C 1 2/c 1'
_atom_sites_solution_hydrogens geom
_atom_sites_solution_primary dual
_audit_creation_date 2020-08-11
_audit_creation_method
;
Olex2 1.2
(compiled 2018.05.29 svn.r3508 for OlexSys, GUI svn.r5506)
;
_cell_angle_alpha 90
_cell_angle_beta 118.907(2)
_cell_angle_gamma 90
_cell_formula_units_Z 8
_cell_length_a 31.328(2)
_cell_length_b 6.6752(4)
_cell_length_c 15.8660(10)
_cell_measurement_reflns_used 2498
_cell_measurement_temperature 185(2)
_cell_measurement_theta_max 25.88
_cell_measurement_theta_min 2.57
_cell_volume 2904.5(3)
_computing_cell_refinement 'SAINT V8.40A (?, 2016)'
_computing_data_reduction 'SAINT V8.40A (?, 2016)'
_computing_molecular_graphics 'Olex2 (Dolomanov et al., 2009)'
_computing_publication_material 'Olex2 (Dolomanov et al., 2009)'
_computing_structure_refinement 'ShelXL (Sheldrick, 2015)'
_computing_structure_solution 'ShelXT (Sheldrick, 2015)'
_diffrn_ambient_temperature 185.0
_diffrn_measured_fraction_theta_full 1.000
_diffrn_measured_fraction_theta_max 0.999
_diffrn_measurement_device_type 'CCD area detector'
_diffrn_measurement_method 'phi and omega scans'
_diffrn_radiation_monochromator graphite
_diffrn_radiation_type MoK\a
_diffrn_radiation_wavelength 0.71073
_diffrn_reflns_av_R_equivalents 0.0677
_diffrn_reflns_av_unetI/netI 0.0603
_diffrn_reflns_Laue_measured_fraction_full 1.000
_diffrn_reflns_Laue_measured_fraction_max 0.999
_diffrn_reflns_limit_h_max 38
_diffrn_reflns_limit_h_min -38
_diffrn_reflns_limit_k_max 8
_diffrn_reflns_limit_k_min -8
_diffrn_reflns_limit_l_max 19
_diffrn_reflns_limit_l_min -19
_diffrn_reflns_number 13556
_diffrn_reflns_point_group_measured_fraction_full 1.000
_diffrn_reflns_point_group_measured_fraction_max 0.999
_diffrn_reflns_theta_full 25.242
_diffrn_reflns_theta_max 26.382
_diffrn_reflns_theta_min 2.568
_exptl_absorpt_coefficient_mu 0.092
_exptl_absorpt_correction_T_max 0.7454
_exptl_absorpt_correction_T_min 0.6588
_exptl_absorpt_correction_type multi-scan
_exptl_absorpt_process_details
'SADABS-2016/2 (Bruker,2016/2) was used for absorption correction. wR2(int) was 0.1194 before and 0.0602 after correction. The Ratio of minimum to maximum transmission is 0.8838. The \l/2 correction factor is Not present.'
_exptl_crystal_colour 'clear light yellow'
_exptl_crystal_colour_lustre clear
_exptl_crystal_colour_modifier light
_exptl_crystal_colour_primary yellow
_exptl_crystal_density_diffrn 1.332
_exptl_crystal_description block
_exptl_crystal_F_000 1216
_exptl_crystal_size_max 0.2
_exptl_crystal_size_mid 0.15
_exptl_crystal_size_min 0.12
_refine_diff_density_max 0.408
_refine_diff_density_min -0.221
_refine_diff_density_rms 0.057
_refine_ls_extinction_method none
_refine_ls_goodness_of_fit_ref 1.037
_refine_ls_hydrogen_treatment constr
_refine_ls_matrix_type full
_refine_ls_number_parameters 200
_refine_ls_number_reflns 2971
_refine_ls_number_restraints 0
_refine_ls_restrained_S_all 1.037
_refine_ls_R_factor_all 0.1155
_refine_ls_R_factor_gt 0.0611
_refine_ls_shift/su_max 0.000
_refine_ls_shift/su_mean 0.000
_refine_ls_structure_factor_coef Fsqd
_refine_ls_weighting_details 'w=1/[\s^2^(Fo^2^)+(0.0697P)^2^+2.5041P] where P=(Fo^2^+2Fc^2^)/3'
_refine_ls_weighting_scheme calc
_refine_ls_wR_factor_gt 0.1365
_refine_ls_wR_factor_ref 0.1659
_reflns_Friedel_coverage 0.000
_reflns_number_gt 1806
_reflns_number_total 2971
_reflns_threshold_expression 'I > 2\s(I)'
_cod_data_source_file cs1c02533_si_003.cif
_cod_data_source_block 1
_cod_database_code 4518957
_shelx_shelxl_version_number 2016/6
_shelx_space_group_comment
;
The symmetry employed for this shelxl refinement is uniquely defined
by the following loop, which should always be used as a source of
symmetry information in preference to the above space-group names.
They are only intended as comments.
;
_shelx_estimated_absorpt_t_max 0.989
_shelx_estimated_absorpt_t_min 0.982
_olex2_refinement_description
;
1. Fixed Uiso
 At 1.2 times of:
  All C(H) groups
 At 1.5 times of:
  All C(H,H,H) groups
2.a Aromatic/amide H refined with riding coordinates:
 C004(H004), C009(H009), C00C(H00C), C00E(H00E), C00F(H00F), C00G(H00G),
 C00I(H00I), C00J(H00J), C00L(H00L), C00M(H00M)
2.b Idealised Me refined as rotating group:
 C00K(H00A,H00B,H00D)
;
_olex2_submission_special_instructions 'No special instructions were received'

loop_
_space_group_symop_operation_xyz
'x, y, z'
'-x, y, -z+1/2'
'x+1/2, y+1/2, z'
'-x+1/2, y+1/2, -z+1/2'
'-x, -y, -z'
'x, -y, z-1/2'
'-x+1/2, -y+1/2, -z'
'x+1/2, -y+1/2, z-1/2'

loop_
_atom_site_label
_atom_site_type_symbol
_atom_site_fract_x
_atom_site_fract_y
_atom_site_fract_z
_atom_site_U_iso_or_equiv
_atom_site_adp_type
_atom_site_occupancy
_atom_site_site_symmetry_order
_atom_site_calc_flag
_atom_site_refinement_flags_posn
_atom_site_refinement_flags_adp
_atom_site_refinement_flags_occupancy
_atom_site_disorder_assembly
_atom_site_disorder_group
O001 O 0.35998(7) 0.2253(3) 0.59710(13) 0.0356(5) Uani 1 1 d . . . . .
O002 O 0.40080(7) 0.3374(3) 0.74993(13) 0.0392(5) Uani 1 1 d . . . . .
O003 O 0.29942(6) 0.4591(3) 0.65843(14) 0.0388(5) Uani 1 1 d . . . . .
C004 C 0.34100(9) 0.7022(4) 0.61893(18) 0.0306(6) Uani 1 1 d . . . . .
H004 H 0.341568 0.837802 0.601324 0.037 Uiso 1 1 calc R . . . .
C005 C 0.26301(9) 0.7774(4) 0.62858(17) 0.0276(6) Uani 1 1 d . . . . .
C006 C 0.41700(9) 0.6351(4) 0.60932(18) 0.0313(6) Uani 1 1 d . . . . .
C007 C 0.30137(9) 0.6336(4) 0.63687(18) 0.0303(6) Uani 1 1 d . . . . .
C008 C 0.37642(9) 0.5765(4) 0.62701(18) 0.0277(6) Uani 1 1 d . . . . .
C009 C 0.26231(9) 0.9786(4) 0.60497(19) 0.0319(6) Uani 1 1 d . . . . .
H009 H 0.287147 1.030199 0.593020 0.038 Uiso 1 1 calc R . . . .
N00A N 0.12361(10) 1.2673(4) 0.61339(19) 0.0545(7) Uani 1 1 d . . . . .
C00B C 0.37629(9) 0.3602(4) 0.6542(2) 0.0323(6) Uani 1 1 d . . . . .
C00C C 0.22632(9) 0.7059(4) 0.64632(19) 0.0335(6) Uani 1 1 d . . . . .
H00C H 0.226410 0.568766 0.662409 0.040 Uiso 1 1 calc R . . . .
C00D C 0.18962(9) 1.0299(4) 0.61724(18) 0.0330(6) Uani 1 1 d . . . . .
C00E C 0.22566(9) 1.1046(4) 0.59872(19) 0.0338(6) Uani 1 1 d . . . . .
H00E H 0.225205 1.241427 0.581831 0.041 Uiso 1 1 calc R . . . .
C00F C 0.19004(10) 0.8292(4) 0.6411(2) 0.0382(7) Uani 1 1 d . . . . .
H00F H 0.165400 0.777820 0.653641 0.046 Uiso 1 1 calc R . . . .
C00G C 0.42082(10) 0.8273(4) 0.5805(2) 0.0423(7) Uani 1 1 d . . . . .
H00G H 0.396347 0.923546 0.569577 0.051 Uiso 1 1 calc R . . . .
C00H C 0.15245(11) 1.1634(5) 0.6142(2) 0.0409(7) Uani 1 1 d . . . . .
C00I C 0.45304(10) 0.4970(5) 0.6228(2) 0.0470(8) Uani 1 1 d . . . . .
H00I H 0.450958 0.363843 0.641610 0.056 Uiso 1 1 calc R . . . .
C00J C 0.49577(10) 0.7429(5) 0.5825(2) 0.0466(8) Uani 1 1 d . . . . .
H00J H 0.522833 0.780546 0.574491 0.056 Uiso 1 1 calc R . . . .
C00K C 0.40376(12) 0.1332(4) 0.7823(2) 0.0501(8) Uani 1 1 d . . . . .
H00A H 0.370805 0.078873 0.757648 0.075 Uiso 1 1 calc GR . . . .
H00B H 0.420740 0.130011 0.852856 0.075 Uiso 1 1 calc GR . . . .
H00D H 0.421763 0.052237 0.758438 0.075 Uiso 1 1 calc GR . . . .
C00L C 0.46005(12) 0.8801(5) 0.5676(3) 0.0541(9) Uani 1 1 d . . . . .
H00L H 0.462283 1.012623 0.548210 0.065 Uiso 1 1 calc R . . . .
C00M C 0.49189(11) 0.5513(5) 0.6091(2) 0.0548(9) Uani 1 1 d . . . . .
H00M H 0.516064 0.454962 0.618111 0.066 Uiso 1 1 calc R . . . .

loop_
_atom_site_aniso_label
_atom_site_aniso_U_11
_atom_site_aniso_U_22
_atom_site_aniso_U_33
_atom_site_aniso_U_23
_atom_site_aniso_U_13
_atom_site_aniso_U_12
O001 0.0409(11) 0.0283(11) 0.0398(11) -0.0030(9) 0.0213(9) 0.0023(8)
O002 0.0416(11) 0.0358(11) 0.0354(11) 0.0075(9) 0.0147(9) -0.0011(9)
O003 0.0441(11) 0.0258(11) 0.0549(13) 0.0035(9) 0.0307(10) 0.0003(8)
C004 0.0321(14) 0.0284(15) 0.0349(15) -0.0008(12) 0.0191(12) -0.0004(11)
C005 0.0268(13) 0.0309(15) 0.0272(14) -0.0034(11) 0.0148(11) -0.0018(11)
C006 0.0273(14) 0.0345(16) 0.0326(14) -0.0021(12) 0.0148(12) 0.0020(12)
C007 0.0327(14) 0.0288(16) 0.0317(14) -0.0033(12) 0.0175(12) -0.0012(11)
C008 0.0292(14) 0.0258(14) 0.0286(14) -0.0007(11) 0.0142(12) -0.0015(11)
C009 0.0295(14) 0.0306(15) 0.0375(15) -0.0025(12) 0.0178(12) -0.0023(11)
N00A 0.0536(16) 0.0574(18) 0.0595(18) -0.0012(14) 0.0328(15) 0.0171(14)
C00B 0.0287(14) 0.0328(16) 0.0402(17) 0.0051(13) 0.0205(13) 0.0040(12)
C00C 0.0348(15) 0.0336(16) 0.0376(16) -0.0023(12) 0.0219(13) -0.0020(12)
C00D 0.0311(14) 0.0371(16) 0.0296(15) -0.0051(12) 0.0137(12) 0.0041(12)
C00E 0.0334(15) 0.0282(15) 0.0378(16) -0.0021(12) 0.0156(13) 0.0004(12)
C00F 0.0336(15) 0.0474(18) 0.0421(16) -0.0009(14) 0.0250(13) -0.0020(13)
C00G 0.0423(17) 0.0321(16) 0.066(2) 0.0025(15) 0.0369(16) 0.0024(13)
C00H 0.0402(16) 0.0452(18) 0.0400(17) -0.0035(14) 0.0214(14) 0.0035(14)
C00I 0.0410(17) 0.0468(19) 0.061(2) 0.0151(15) 0.0311(16) 0.0105(14)
C00J 0.0341(16) 0.061(2) 0.0528(19) -0.0016(16) 0.0276(15) -0.0047(15)
C00K 0.056(2) 0.0370(18) 0.0485(19) 0.0132(14) 0.0186(16) 0.0060(15)
C00L 0.065(2) 0.0399(19) 0.081(2) -0.0028(17) 0.054(2) -0.0092(16)
C00M 0.0420(18) 0.068(2) 0.064(2) 0.0166(18) 0.0328(17) 0.0194(16)

loop_
_atom_type_symbol
_atom_type_description
_atom_type_scat_dispersion_real
_atom_type_scat_dispersion_imag
_atom_type_scat_source
C C 0.0033 0.0016 'International Tables Vol C Tables 4.2.6.8 and 6.1.1.4'
H H 0.0000 0.0000 'International Tables Vol C Tables 4.2.6.8 and 6.1.1.4'
N N 0.0061 0.0033 'International Tables Vol C Tables 4.2.6.8 and 6.1.1.4'
O O 0.0106 0.0060 'International Tables Vol C Tables 4.2.6.8 and 6.1.1.4'

loop_
_geom_angle_atom_site_label_1
_geom_angle_atom_site_label_2
_geom_angle_atom_site_label_3
_geom_angle
_geom_angle_site_symmetry_1
_geom_angle_site_symmetry_3
_geom_angle_publ_flag
C00B O002 C00K 114.5(2) . . ?
C007 C004 H004 119.3 . . ?
C008 C004 H004 119.3 . . ?
C008 C004 C007 121.3(2) . . ?
C009 C005 C007 123.5(2) . . ?
C009 C005 C00C 118.6(2) . . ?
C00C C005 C007 118.0(2) . . ?
C00G C006 C008 121.7(2) . . ?
C00G C006 C00I 118.1(2) . . ?
C00I C006 C008 120.2(2) . . ?
O003 C007 C004 120.7(2) . . ?
O003 C007 C005 119.3(2) . . ?
C004 C007 C005 120.0(2) . . ?
C004 C008 C006 124.1(2) . . ?
C004 C008 C00B 120.5(2) . . ?
C006 C008 C00B 115.4(2) . . ?
C005 C009 H009 119.7 . . ?
C00E C009 C005 120.6(2) . . ?
C00E C009 H009 119.7 . . ?
O001 C00B O002 124.8(2) . . ?
O001 C00B C008 124.2(2) . . ?
O002 C00B C008 110.7(2) . . ?
C005 C00C H00C 119.3 . . ?
C00F C00C C005 121.5(3) . . ?
C00F C00C H00C 119.3 . . ?
C00E C00D C00F 120.1(2) . . ?
C00E C00D C00H 119.6(3) . . ?
C00F C00D C00H 120.2(2) . . ?
C009 C00E C00D 119.8(2) . . ?
C009 C00E H00E 120.1 . . ?
C00D C00E H00E 120.1 . . ?
C00C C00F C00D 119.5(2) . . ?
C00C C00F H00F 120.2 . . ?
C00D C00F H00F 120.2 . . ?
C006 C00G H00G 119.7 . . ?
C00L C00G C006 120.6(3) . . ?
C00L C00G H00G 119.7 . . ?
N00A C00H C00D 178.9(3) . . ?
C006 C00I H00I 119.6 . . ?
C00M C00I C006 120.8(3) . . ?
C00M C00I H00I 119.6 . . ?
C00L C00J H00J 120.4 . . ?
C00M C00J H00J 120.4 . . ?
C00M C00J C00L 119.3(3) . . ?
O002 C00K H00A 109.5 . . ?
O002 C00K H00B 109.5 . . ?
O002 C00K H00D 109.5 . . ?
H00A C00K H00B 109.5 . . ?
H00A C00K H00D 109.5 . . ?
H00B C00K H00D 109.5 . . ?
C00G C00L H00L 119.6 . . ?
C00J C00L C00G 120.7(3) . . ?
C00J C00L H00L 119.6 . . ?
C00I C00M H00M 119.7 . . ?
C00J C00M C00I 120.5(3) . . ?
C00J C00M H00M 119.7 . . ?

loop_
_geom_bond_atom_site_label_1
_geom_bond_atom_site_label_2
_geom_bond_distance
_geom_bond_site_symmetry_2
_geom_bond_publ_flag
O001 C00B 1.202(3) . ?
O002 C00B 1.339(3) . ?
O002 C00K 1.444(3) . ?
O003 C007 1.224(3) . ?
C004 H004 0.9500 . ?
C004 C007 1.474(3) . ?
C004 C008 1.347(3) . ?
C005 C007 1.494(3) . ?
C005 C009 1.392(4) . ?
C005 C00C 1.393(3) . ?
C006 C008 1.481(3) . ?
C006 C00G 1.386(4) . ?
C006 C00I 1.392(4) . ?
C008 C00B 1.507(4) . ?
C009 H009 0.9500 . ?
C009 C00E 1.388(3) . ?
N00A C00H 1.134(3) . ?
C00C H00C 0.9500 . ?
C00C C00F 1.373(4) . ?
C00D C00E 1.389(4) . ?
C00D C00F 1.390(4) . ?
C00D C00H 1.449(4) . ?
C00E H00E 0.9500 . ?
C00F H00F 0.9500 . ?
C00G H00G 0.9500 . ?
C00G C00L 1.386(4) . ?
C00I H00I 0.9500 . ?
C00I C00M 1.384(4) . ?
C00J H00J 0.9500 . ?
C00J C00L 1.375(4) . ?
C00J C00M 1.370(4) . ?
C00K H00A 0.9800 . ?
C00K H00B 0.9800 . ?
C00K H00D 0.9800 . ?
C00L H00L 0.9500 . ?
C00M H00M 0.9500 . ?
